data_2209905
loop_
_publ_author_name
'Heren, Zerrin'
'Pa\,sao\(glu, H\"umeyra'
'Ka\,sta\,s, G\"okhan'

_publ_section_title
;
 Butylammonium sulfadiazinate monohydrate
;
_journal_coeditor_code IS2066
_journal_issue 8
_journal_name_full 'Acta Crystallographica Section E'
_journal_page_first o3437
_journal_page_last o3439
_journal_paper_doi 10.1107/S1600536806027504
_journal_volume 62
_journal_year 2006
_chemical_formula_iupac 'C4 H12 N + , C10 H9 N4 O2 S - ,  H2 O'
_chemical_formula_moiety 'C4 H12 N + , C10 H9 N4 O2 S - ,  H2 O'
_chemical_formula_sum 'C14 H23 N5 O3 S'
_chemical_formula_weight 341.43
_chemical_name_systematic
;
Butylammonium sulfadiazinate monohydrate
;
_space_group_IT_number 2
_symmetry_cell_setting triclinic
_symmetry_space_group_name_Hall '-P 1'
_symmetry_space_group_name_H-M 'P -1'
_atom_sites_solution_hydrogens geom
_atom_sites_solution_primary direct
_atom_sites_solution_secondary difmap
_audit_creation_method SHELXL97
_cell_angle_alpha 74.557(16)
_cell_angle_beta 82.902(17)
_cell_angle_gamma 85.34(2)
_cell_formula_units_Z 2
_cell_length_a 7.922(2)
_cell_length_b 10.082(2)
_cell_length_c 10.9514(18)
_cell_measurement_reflns_used 16057
_cell_measurement_temperature 296
_cell_measurement_theta_max 28.02
_cell_measurement_theta_min 1.94
_cell_volume 835.6(3)
_computing_cell_refinement X-AREA
_computing_data_collection 'X-AREA (Stoe & Cie, 2002)'
_computing_data_reduction 'X-RED32 (Stoe & Cie, 2002)'
_computing_molecular_graphics 'ORTEP-3 for Windows (Farrugia, 1997)'
_computing_publication_material 'WinGX (Farrugia, 1999)'
_computing_structure_refinement 'SHELXL97 (Sheldrick, 1997)'
_computing_structure_solution 'SHELXS97 (Sheldrick, 1997)'
_diffrn_ambient_temperature 296
_diffrn_measured_fraction_theta_full 0.999
_diffrn_measured_fraction_theta_max 0.999
_diffrn_measurement_device_type 'Stoe IPDS II'
_diffrn_measurement_method 'rotation method'
_diffrn_radiation_monochromator graphite
_diffrn_radiation_source 'fine-focus sealed tube'
_diffrn_radiation_type MoK\a
_diffrn_radiation_wavelength 0.71073
_diffrn_reflns_av_R_equivalents 0.0532
_diffrn_reflns_av_sigmaI/netI 0.0379
_diffrn_reflns_limit_h_max 9
_diffrn_reflns_limit_h_min -9
_diffrn_reflns_limit_k_max 12
_diffrn_reflns_limit_k_min -12
_diffrn_reflns_limit_l_max 13
_diffrn_reflns_limit_l_min -13
_diffrn_reflns_number 9209
_diffrn_reflns_theta_full 26.00
_diffrn_reflns_theta_max 26.00
_diffrn_reflns_theta_min 2.10
_diffrn_standards_number 0
_exptl_absorpt_coefficient_mu 0.216
_exptl_absorpt_correction_T_max 0.9536
_exptl_absorpt_correction_T_min 0.9035
_exptl_absorpt_correction_type integration
_exptl_absorpt_process_details '(X-RED32; Stoe & Cie, 2002)'
_exptl_crystal_colour colourless
_exptl_crystal_density_diffrn 1.357
_exptl_crystal_density_method 'not measured'
_exptl_crystal_description prism
_exptl_crystal_F_000 364
_exptl_crystal_size_max 0.493
_exptl_crystal_size_mid 0.350
_exptl_crystal_size_min 0.280
_refine_diff_density_max 0.367
_refine_diff_density_min -0.393
_refine_ls_extinction_method none
_refine_ls_goodness_of_fit_ref 1.042
_refine_ls_hydrogen_treatment mixed
_refine_ls_matrix_type full
_refine_ls_number_parameters 236
_refine_ls_number_reflns 3292
_refine_ls_number_restraints 0
_refine_ls_restrained_S_all 1.042
_refine_ls_R_factor_all 0.0441
_refine_ls_R_factor_gt 0.0390
_refine_ls_shift/su_max 0.000
_refine_ls_shift/su_mean 0.000
_refine_ls_structure_factor_coef Fsqd
_refine_ls_weighting_details 'calc w = 1/[\s^2^(Fo^2^)+(0.0521P)^2^+0.2803P] where P=(Fo^2^+2Fc^2^)/3'
_refine_ls_weighting_scheme calc
_refine_ls_wR_factor_gt 0.1023
_refine_ls_wR_factor_ref 0.1058
_reflns_number_gt 2924
_reflns_number_total 3292
_reflns_threshold_expression I>2\s(I)
_cod_data_source_file is2066.cif
_cod_data_source_block I
_cod_database_code 2209905
_cod_database_fobs_code 2209905

loop_
_symmetry_equiv_pos_as_xyz
'x, y, z'
'-x, -y, -z'

loop_
_atom_site_type_symbol
_atom_site_label
_atom_site_fract_x
_atom_site_fract_y
_atom_site_fract_z
_atom_site_U_iso_or_equiv
_atom_site_adp_type
_atom_site_calc_flag
_atom_site_refinement_flags
_atom_site_occupancy
S S1 0.06819(5) 0.10785(4) 0.71883(4) 0.03076(13) Uani d . 1
O O1 -0.01677(14) 0.10633(12) 0.60978(12) 0.0393(3) Uani d . 1
O O2 -0.01037(16) 0.02603(13) 0.83914(12) 0.0447(3) Uani d . 1
N N1 0.22490(19) 0.34273(14) 0.53739(14) 0.0381(3) Uani d . 1
N N2 0.10857(19) 0.48724(14) 0.67048(15) 0.0405(3) Uani d . 1
N N3 0.07860(17) 0.25532(13) 0.74102(13) 0.0339(3) Uani d . 1
N N4 0.76124(19) -0.15285(17) 0.64798(15) 0.0385(3) Uani d . 1
C C1 0.13968(19) 0.36270(16) 0.64550(15) 0.0311(3) Uani d . 1
C C2 0.2831(2) 0.45390(19) 0.45135(19) 0.0464(4) Uani d . 1
H H2 0.3427 0.4427 0.3758 0.056 Uiso calc R 1
C C3 0.2595(3) 0.5842(2) 0.4688(2) 0.0536(5) Uani d . 1
H H3 0.3025 0.6607 0.4083 0.064 Uiso calc R 1
C C4 0.1686(3) 0.59439(19) 0.5806(2) 0.0507(5) Uani d . 1
H H4 0.1476 0.6815 0.5947 0.061 Uiso calc R 1
C C5 0.27502(19) 0.03347(15) 0.69608(14) 0.0302(3) Uani d . 1
C C6 0.4118(2) 0.07619(18) 0.74065(17) 0.0385(4) Uani d . 1
H H6 0.3958 0.1475 0.7807 0.046 Uiso calc R 1
C C7 0.5714(2) 0.01364(18) 0.72600(17) 0.0389(4) Uani d . 1
H H7 0.6621 0.0425 0.7571 0.047 Uiso calc R 1
C C8 0.5983(2) -0.09204(16) 0.66525(14) 0.0315(3) Uani d . 1
C C9 0.4595(2) -0.13608(17) 0.62256(16) 0.0357(4) Uani d . 1
H H9 0.4747 -0.2088 0.5843 0.043 Uiso calc R 1
C C10 0.2998(2) -0.07286(16) 0.63653(16) 0.0341(3) Uani d . 1
H H10 0.2086 -0.1017 0.6059 0.041 Uiso calc R 1
C C11 0.2228(3) 0.7062(2) 0.98405(19) 0.0505(5) Uani d . 1
H H11A 0.2584 0.7120 0.8949 0.061 Uiso calc R 1
H H11B 0.2337 0.6102 1.0309 0.061 Uiso calc R 1
N N5 0.0416(2) 0.75561(18) 0.99824(16) 0.0421(3) Uani d . 1
O O3 0.1019(2) 0.38247(18) 0.15666(15) 0.0566(4) Uani d . 1
C C12 0.3379(3) 0.7874(2) 1.0312(2) 0.0577(5) Uani d . 1
H H12A 0.3007 0.7842 1.1196 0.069 Uiso calc R 1
H H12B 0.3310 0.8828 0.9822 0.069 Uiso calc R 1
C C13 0.5219(3) 0.7311(3) 1.0198(2) 0.0622(6) Uani d . 1
H H13A 0.5480 0.7115 0.9373 0.075 Uiso calc R 1
H H13B 0.5959 0.8021 1.0225 0.075 Uiso calc R 1
C C14 0.5619(4) 0.6038(3) 1.1206(3) 0.0703(6) Uani d . 1
H H14A 0.6796 0.5752 1.1064 0.105 Uiso calc R 1
H H14B 0.4917 0.5317 1.1175 0.105 Uiso calc R 1
H H14C 0.5401 0.6226 1.2027 0.105 Uiso calc R 1
H H5B 0.027(3) 0.842(3) 0.959(2) 0.054(6) Uiso d . 1
H H5A -0.004(3) 0.746(2) 1.084(2) 0.049(6) Uiso d . 1
H H4A 0.770(3) -0.195(2) 0.589(2) 0.049(6) Uiso d . 1
H H4B 0.836(3) -0.095(2) 0.642(2) 0.053(6) Uiso d . 1
H H1W 0.036(4) 0.433(3) 0.200(3) 0.073(8) Uiso d . 1
H H5C -0.020(3) 0.708(3) 0.962(2) 0.065(7) Uiso d . 1
H H2W 0.147(4) 0.325(3) 0.205(3) 0.070(9) Uiso d . 1

loop_
_atom_site_aniso_label
_atom_site_aniso_U_11
_atom_site_aniso_U_22
_atom_site_aniso_U_33
_atom_site_aniso_U_12
_atom_site_aniso_U_13
_atom_site_aniso_U_23
S1 0.0299(2) 0.0262(2) 0.0354(2) -0.00052(14) 0.00090(15) -0.00908(15)
O1 0.0344(6) 0.0385(6) 0.0487(7) -0.0008(5) -0.0095(5) -0.0158(5)
O2 0.0440(7) 0.0349(6) 0.0466(7) -0.0003(5) 0.0098(5) -0.0028(5)
N1 0.0426(8) 0.0314(7) 0.0392(7) -0.0025(6) 0.0019(6) -0.0098(6)
N2 0.0453(8) 0.0296(7) 0.0510(9) 0.0025(6) -0.0087(6) -0.0175(6)
N3 0.0397(7) 0.0285(7) 0.0340(7) 0.0014(5) 0.0005(5) -0.0118(5)
N4 0.0340(7) 0.0411(8) 0.0425(8) 0.0045(6) -0.0045(6) -0.0160(7)
C1 0.0286(7) 0.0288(7) 0.0381(8) 0.0016(6) -0.0072(6) -0.0117(6)
C2 0.0471(10) 0.0423(10) 0.0450(10) -0.0050(8) 0.0024(8) -0.0054(8)
C3 0.0544(11) 0.0340(9) 0.0655(13) -0.0099(8) -0.0049(10) 0.0008(9)
C4 0.0560(11) 0.0267(8) 0.0722(13) -0.0021(8) -0.0129(10) -0.0150(8)
C5 0.0308(7) 0.0266(7) 0.0332(8) -0.0005(6) -0.0016(6) -0.0091(6)
C6 0.0388(9) 0.0374(9) 0.0468(9) 0.0009(7) -0.0071(7) -0.0233(7)
C7 0.0348(8) 0.0424(9) 0.0465(9) -0.0015(7) -0.0091(7) -0.0212(8)
C8 0.0325(8) 0.0305(8) 0.0303(7) 0.0013(6) -0.0032(6) -0.0066(6)
C9 0.0384(8) 0.0301(8) 0.0429(9) 0.0025(6) -0.0057(7) -0.0178(7)
C10 0.0331(8) 0.0301(8) 0.0431(9) -0.0026(6) -0.0057(6) -0.0152(7)
C11 0.0568(11) 0.0503(11) 0.0451(10) 0.0040(9) -0.0003(8) -0.0177(8)
N5 0.0537(9) 0.0352(8) 0.0372(8) 0.0015(7) -0.0038(7) -0.0106(7)
O3 0.0747(10) 0.0532(9) 0.0440(8) 0.0072(8) -0.0102(7) -0.0175(7)
C12 0.0667(13) 0.0493(12) 0.0585(12) -0.0033(10) 0.0001(10) -0.0194(10)
C13 0.0571(12) 0.0788(16) 0.0551(12) -0.0035(11) -0.0016(10) -0.0268(11)
C14 0.0725(15) 0.0708(16) 0.0748(16) 0.0016(12) -0.0130(12) -0.0306(13)

loop_
_atom_type_symbol
_atom_type_description
_atom_type_scat_dispersion_real
_atom_type_scat_dispersion_imag
_atom_type_scat_source
C C 0.0033 0.0016 'International Tables Vol C Tables 4.2.6.8 and 6.1.1.4'
H H 0.0000 0.0000 'International Tables Vol C Tables 4.2.6.8 and 6.1.1.4'
N N 0.0061 0.0033 'International Tables Vol C Tables 4.2.6.8 and 6.1.1.4'
O O 0.0106 0.0060 'International Tables Vol C Tables 4.2.6.8 and 6.1.1.4'
S S 0.1246 0.1234 'International Tables Vol C Tables 4.2.6.8 and 6.1.1.4'

loop_
_geom_angle_atom_site_label_1
_geom_angle_atom_site_label_2
_geom_angle_atom_site_label_3
_geom_angle
_geom_angle_publ_flag
O1 S1 O2 114.11(8) yes
O1 S1 N3 114.76(7) yes
O2 S1 N3 104.54(8) yes
O1 S1 C5 106.80(7) ?
O2 S1 C5 106.43(8) ?
N3 S1 C5 109.91(8) ?
C2 N1 C1 116.80(16) ?
C4 N2 C1 116.20(16) ?
C1 N3 S1 121.38(11) ?
C8 N4 H4A 112.1(15) ?
C8 N4 H4B 110.1(16) ?
H4A N4 H4B 116(2) ?
N1 C1 N2 124.23(15) yes
N1 C1 N3 121.45(14) yes
N2 C1 N3 114.32(14) yes
N1 C2 C3 123.15(19) ?
N1 C2 H2 118.4 ?
C3 C2 H2 118.4 ?
C4 C3 C2 115.73(18) ?
C4 C3 H3 122.1 ?
C2 C3 H3 122.1 ?
N2 C4 C3 123.87(18) ?
N2 C4 H4 118.1 ?
C3 C4 H4 118.1 ?
C6 C5 C10 119.50(14) ?
C6 C5 S1 121.12(12) ?
C10 C5 S1 119.34(12) ?
C7 C6 C5 120.34(15) ?
C7 C6 H6 119.8 ?
C5 C6 H6 119.8 ?
C6 C7 C8 120.72(15) ?
C6 C7 H7 119.6 ?
C8 C7 H7 119.6 ?
C7 C8 C9 118.61(15) yes
C7 C8 N4 120.45(15) yes
C9 C8 N4 120.94(15) yes
C10 C9 C8 120.65(15) ?
C10 C9 H9 119.7 ?
C8 C9 H9 119.7 ?
C9 C10 C5 120.15(14) ?
C9 C10 H10 119.9 ?
C5 C10 H10 119.9 ?
N5 C11 C12 112.59(17) ?
N5 C11 H11A 109.1 ?
C12 C11 H11A 109.1 ?
N5 C11 H11B 109.1 ?
C12 C11 H11B 109.1 ?
H11A C11 H11B 107.8 ?
C11 N5 H5B 112.1(15) ?
C11 N5 H5A 113.5(13) ?
H5B N5 H5A 107(2) ?
C11 N5 H5C 108.5(16) ?
H5B N5 H5C 107(2) ?
H5A N5 H5C 109(2) ?
H1W O3 H2W 108(3) ?
C11 C12 C13 111.37(19) ?
C11 C12 H12A 109.4 ?
C13 C12 H12A 109.4 ?
C11 C12 H12B 109.4 ?
C13 C12 H12B 109.4 ?
H12A C12 H12B 108.0 ?
C14 C13 C12 114.8(2) ?
C14 C13 H13A 108.6 ?
C12 C13 H13A 108.6 ?
C14 C13 H13B 108.6 ?
C12 C13 H13B 108.6 ?
H13A C13 H13B 107.5 ?
C13 C14 H14A 109.5 ?
C13 C14 H14B 109.5 ?
H14A C14 H14B 109.5 ?
C13 C14 H14C 109.5 ?
H14A C14 H14C 109.5 ?
H14B C14 H14C 109.5 ?

loop_
_geom_bond_atom_site_label_1
_geom_bond_atom_site_label_2
_geom_bond_distance
_geom_bond_publ_flag
S1 O1 1.4456(12) yes
S1 O2 1.4511(13) yes
S1 N3 1.5791(14) yes
S1 C5 1.7630(16) yes
N1 C2 1.331(2) ?
N1 C1 1.344(2) ?
N2 C4 1.328(3) ?
N2 C1 1.352(2) ?
N3 C1 1.363(2) ?
N4 C8 1.397(2) yes
N4 H4A 0.86(2) ?
N4 H4B 0.85(2) ?
C2 C3 1.372(3) ?
C2 H2 0.93 ?
C3 C4 1.366(3) ?
C3 H3 0.93 ?
C4 H4 0.93 ?
C5 C6 1.384(2) ?
C5 C10 1.385(2) ?
C6 C7 1.377(2) ?
C6 H6 0.93 ?
C7 C8 1.389(2) ?
C7 H7 0.93 ?
C8 C9 1.393(2) ?
C9 C10 1.380(2) ?
C9 H9 0.93 ?
C10 H10 0.93 ?
C11 N5 1.485(3) yes
C11 C12 1.493(3) ?
C11 H11A 0.97 ?
C11 H11B 0.97 ?
N5 H5B 0.87(2) ?
N5 H5A 0.95(2) ?
N5 H5C 0.90(3) ?
O3 H1W 0.88(3) ?
O3 H2W 0.77(3) ?
C12 C13 1.523(3) ?
C12 H12A 0.97 ?
C12 H12B 0.97 ?
C13 C14 1.495(4) ?
C13 H13A 0.97 ?
C13 H13B 0.97 ?
C14 H14A 0.96 ?
C14 H14B 0.96 ?
C14 H14C 0.96 ?

loop_
_geom_hbond_atom_site_label_D
_geom_hbond_atom_site_label_H
_geom_hbond_atom_site_label_A
_geom_hbond_site_symmetry_A
_geom_hbond_distance_DH
_geom_hbond_distance_HA
_geom_hbond_distance_DA
_geom_hbond_angle_DHA
N4 H4A N1 2_656 0.86(2) 2.28(3) 3.127(2) 169(2)
N4 H4B O1 1_655 0.85(2) 2.34(2) 3.175(2) 165(2)
N5 H5A N3 2_567 0.95(2) 1.93(2) 2.872(2) 172.8(19)
N5 H5B O2 1_565 0.87(2) 1.99(3) 2.847(2) 168(2)
N5 H5C O3 2_566 0.90(3) 1.97(3) 2.846(2) 164(2)
O3 H1W N2 2_566 0.88(3) 2.01(3) 2.877(2) 168(2)
O3 H2W N4 2_656 0.77(3) 2.18(3) 2.939(2) 172(3)

loop_
_geom_torsion_atom_site_label_1
_geom_torsion_atom_site_label_2
_geom_torsion_atom_site_label_3
_geom_torsion_atom_site_label_4
_geom_torsion
_geom_torsion_publ_flag
O1 S1 N3 C1 -51.41(15) ?
O2 S1 N3 C1 -177.17(12) ?
C5 S1 N3 C1 68.95(14) yes
C2 N1 C1 N2 0.9(2) ?
C2 N1 C1 N3 -178.31(15) ?
C4 N2 C1 N1 -0.3(2) ?
C4 N2 C1 N3 178.87(15) ?
S1 N3 C1 N1 -13.7(2) ?
S1 N3 C1 N2 167.04(11) ?
C1 N1 C2 C3 -0.1(3) ?
N1 C2 C3 C4 -1.1(3) ?
C1 N2 C4 C3 -1.0(3) ?
C2 C3 C4 N2 1.6(3) ?
O1 S1 C5 C6 147.58(14) ?
O2 S1 C5 C6 -90.15(15) ?
N3 S1 C5 C6 22.51(16) ?
O1 S1 C5 C10 -34.72(15) ?
O2 S1 C5 C10 87.55(14) ?
N3 S1 C5 C10 -159.80(13) ?
C10 C5 C6 C7 0.0(3) ?
S1 C5 C6 C7 177.71(13) ?
C5 C6 C7 C8 0.7(3) ?
C6 C7 C8 C9 -1.8(3) ?
C6 C7 C8 N4 178.46(16) ?
C7 C8 C9 C10 2.2(2) ?
N4 C8 C9 C10 -178.07(15) ?
C8 C9 C10 C5 -1.5(3) ?
C6 C5 C10 C9 0.4(2) ?
S1 C5 C10 C9 -177.35(13) ?
N5 C11 C12 C13 177.97(17) ?
C11 C12 C13 C14 -77.8(3) ?

loop_
_cod_related_entry_id
_cod_related_entry_database
_cod_related_entry_code
1 ChemSpider 30655016
